data_4061343
_journal_name_full Organometallics
_journal_paper_doi 10.1021/om0341395
_journal_year 2004
_chemical_formula_sum 'C26 H16 Fe2 O10'
_chemical_formula_weight 600.09
_chemical_name_common 'Ferrole complex'
_space_group_IT_number 14
_symmetry_cell_setting monoclinic
_symmetry_space_group_name_Hall '-P 2yn'
_symmetry_space_group_name_H-M 'P 1 21/n 1'
_cell_angle_alpha 90.00
_cell_angle_beta 113.17(2)
_cell_angle_gamma 90.00
_cell_formula_units_Z 4
_cell_length_a 17.129(4)
_cell_length_b 8.542(2)
_cell_length_c 19.270(6)
_cell_measurement_temperature 298
_cell_volume 2591.9(12)
_diffrn_ambient_temperature 298
_exptl_crystal_density_diffrn 1.538
_cod_depositor_comments
;
The following automatic conversions were performed:
'_symmetry_cell_setting' value 'Monoclinic' changed to 'monoclinic'
according to '/home/saulius/struct/CIF-dictionaries/cif_core.dic'
dictionary named 'cif_core.dic' version 2.4.1 from 2010-06-29.

Automatic conversion script
Id: cif_fix_enum 1527 2010-12-29 10:47:43Z saulius 
;
_cod_original_sg_symbol_H-M 'P 21/n'
_cod_database_code 4061343

loop_
_symmetry_equiv_pos_as_xyz
'x, y, z'
'-x+1/2, y+1/2, -z+1/2'
'-x, -y, -z'
'x-1/2, -y-1/2, z-1/2'

loop_
_atom_site_label
_atom_site_type_symbol
_atom_site_fract_x
_atom_site_fract_y
_atom_site_fract_z
_atom_site_U_iso_or_equiv
_atom_site_adp_type
_atom_site_occupancy
_atom_site_calc_flag
_atom_site_refinement_flags
_atom_site_disorder_assembly
_atom_site_disorder_group
Fe1 Fe 0.70852(3) 0.07379(6) 0.56084(2) 0.03831(13) Uani 1 d . . .
Fe2 Fe 0.72239(3) -0.21904(5) 0.56796(2) 0.03460(13) Uani 1 d . . .
O1 O 0.61692(12) -0.0843(3) 0.41319(11) 0.0408(5) Uani 1 d . . .
O2 O 0.6540(2) 0.1147(4) 0.35719(16) 0.0850(10) Uani 1 d . . .
O3 O 0.87440(14) -0.0399(3) 0.67527(12) 0.0498(6) Uani 1 d . . .
O4 O 0.9286(2) 0.1888(4) 0.6590(2) 0.0893(11) Uani 1 d . . .
O5 O 0.62113(17) -0.1298(4) 0.65307(15) 0.0665(8) Uani 1 d . . .
O6 O 0.7409(2) 0.2315(4) 0.70496(18) 0.1042(13) Uani 1 d . . .
O7 O 0.53141(17) 0.1820(4) 0.4946(2) 0.0882(10) Uani 1 d . . .
O8 O 0.7807(2) 0.3122(4) 0.49594(18) 0.0841(10) Uani 1 d . . .
O9 O 0.5957(2) -0.4540(4) 0.48659(19) 0.0886(10) Uani 1 d . . .
O10 O 0.8205(2) -0.4419(4) 0.68519(18) 0.0881(11) Uani 1 d . . .
C1 C 0.91685(18) -0.2219(4) 0.56850(17) 0.0377(7) Uani 1 d . . .
C2 C 0.9236(2) -0.3827(4) 0.56757(18) 0.0439(8) Uani 1 d . . .
H2 H 0.8753 -0.4443 0.5561 0.053 Uiso 1 calc R . .
C3 C 1.0013(2) -0.4531(4) 0.5835(2) 0.0543(10) Uani 1 d . . .
H3 H 1.0053 -0.5617 0.5834 0.065 Uiso 1 calc R . .
C4 C 1.0725(2) -0.3636(5) 0.5993(2) 0.0615(11) Uani 1 d . . .
H4 H 1.1246 -0.4111 0.6093 0.074 Uiso 1 calc R . .
C5 C 1.0668(2) -0.2052(5) 0.6003(2) 0.0635(11) Uani 1 d . . .
H5 H 1.1154 -0.1448 0.6112 0.076 Uiso 1 calc R . .
C6 C 0.9895(2) -0.1321(5) 0.5852(2) 0.0517(9) Uani 1 d . . .
H6 H 0.9864 -0.0234 0.5863 0.062 Uiso 1 calc R . .
C7 C 0.83389(18) -0.1416(4) 0.55002(17) 0.0351(7) Uani 1 d . . .
C8 C 0.76355(18) -0.1556(4) 0.47899(16) 0.0336(7) Uani 1 d . . .
C9 C 0.76742(19) -0.2388(4) 0.41230(17) 0.0393(7) Uani 1 d . . .
C10 C 0.8317(2) -0.1993(4) 0.3888(2) 0.0522(9) Uani 1 d . . .
H10 H 0.8741 -0.1300 0.4173 0.063 Uiso 1 calc R . .
C11 C 0.8332(3) -0.2625(5) 0.3228(2) 0.0658(12) Uani 1 d . . .
H11 H 0.8764 -0.2354 0.3073 0.079 Uiso 1 calc R . .
C12 C 0.7708(3) -0.3652(6) 0.2807(2) 0.0772(14) Uani 1 d . . .
H12 H 0.7710 -0.4068 0.2362 0.093 Uiso 1 calc R . .
C13 C 0.7095(3) -0.4049(6) 0.3042(2) 0.0861(16) Uani 1 d . . .
H13 H 0.6679 -0.4757 0.2759 0.103 Uiso 1 calc R . .
C14 C 0.7066(2) -0.3434(5) 0.3694(2) 0.0636(11) Uani 1 d . . .
H14 H 0.6633 -0.3729 0.3844 0.076 Uiso 1 calc R . .
C15 C 0.69253(18) -0.0688(4) 0.47828(16) 0.0351(6) Uani 1 d . . .
C16 C 0.6060(2) 0.0117(5) 0.35390(19) 0.0525(9) Uani 1 d . . .
C17 C 0.5287(3) -0.0315(6) 0.2867(2) 0.0727(13) Uani 1 d . . .
H17A H 0.5176 0.0475 0.2486 0.109 Uiso 1 calc R . .
H17B H 0.4811 -0.0394 0.3010 0.109 Uiso 1 calc R . .
H17C H 0.5377 -0.1303 0.2673 0.109 Uiso 1 calc R . .
C18 C 0.81365(19) -0.0438(4) 0.59993(17) 0.0380(8) Uani 1 d . . .
C19 C 0.9270(2) 0.0851(6) 0.6992(2) 0.0629(11) Uani 1 d . . .
C20 C 0.9811(3) 0.0681(6) 0.7820(2) 0.0894(16) Uani 1 d . . .
H20A H 1.0266 0.1428 0.7964 0.134 Uiso 1 calc R . .
H20B H 1.0042 -0.0359 0.7919 0.134 Uiso 1 calc R . .
H20C H 0.9470 0.0863 0.8106 0.134 Uiso 1 calc R . .
C21 C 0.6617(2) -0.1456(4) 0.61810(19) 0.0465(8) Uani 1 d . . .
C22 C 0.7284(2) 0.1705(5) 0.6501(2) 0.0570(10) Uani 1 d . . .
C23 C 0.5986(2) 0.1394(4) 0.5202(2) 0.0503(9) Uani 1 d . . .
C24 C 0.7518(2) 0.2211(5) 0.5216(2) 0.0524(9) Uani 1 d . . .
C25 C 0.6455(2) -0.3635(4) 0.5176(2) 0.0508(9) Uani 1 d . . .
C26 C 0.7824(2) -0.3554(5) 0.6395(2) 0.0536(9) Uani 1 d . . .

loop_
_atom_site_aniso_label
_atom_site_aniso_U_11
_atom_site_aniso_U_22
_atom_site_aniso_U_33
_atom_site_aniso_U_23
_atom_site_aniso_U_13
_atom_site_aniso_U_12
Fe1 0.0370(2) 0.0357(2) 0.0398(2) -0.0050(2) 0.01253(19) -0.0006(2)
Fe2 0.0335(2) 0.0354(2) 0.0325(2) 0.0011(2) 0.01035(17) -0.0021(2)
O1 0.0344(11) 0.0471(13) 0.0337(11) 0.0021(11) 0.0057(9) 0.0018(10)
O2 0.095(2) 0.097(3) 0.0531(17) 0.0258(17) 0.0185(16) -0.021(2)
O3 0.0431(12) 0.0572(17) 0.0368(12) -0.0102(11) 0.0024(10) -0.0015(11)
O4 0.081(2) 0.069(2) 0.095(2) -0.008(2) 0.0100(19) -0.0307(19)
O5 0.0686(17) 0.080(2) 0.0676(18) 0.0001(15) 0.0447(15) 0.0020(16)
O6 0.138(3) 0.109(3) 0.073(2) -0.048(2) 0.050(2) -0.030(2)
O7 0.0452(15) 0.078(2) 0.125(3) -0.003(2) 0.0161(17) 0.0166(15)
O8 0.098(2) 0.063(2) 0.095(2) 0.0071(18) 0.041(2) -0.0265(18)
O9 0.086(2) 0.074(2) 0.107(3) -0.0299(19) 0.0381(19) -0.0461(18)
O10 0.083(2) 0.102(3) 0.080(2) 0.0532(19) 0.0321(17) 0.0334(19)
C1 0.0320(15) 0.0413(18) 0.0365(16) -0.0010(15) 0.0100(12) 0.0022(14)
C2 0.0436(18) 0.041(2) 0.0474(19) -0.0006(15) 0.0178(15) -0.0015(15)
C3 0.058(2) 0.043(2) 0.061(2) 0.0049(17) 0.0230(18) 0.0131(18)
C4 0.041(2) 0.069(3) 0.071(3) 0.007(2) 0.0193(19) 0.015(2)
C5 0.0339(18) 0.068(3) 0.085(3) 0.008(2) 0.0194(18) -0.0034(19)
C6 0.0369(17) 0.042(2) 0.071(3) -0.0005(18) 0.0165(17) -0.0036(16)
C7 0.0316(15) 0.0350(17) 0.0369(16) -0.0004(14) 0.0115(13) -0.0047(13)
C8 0.0336(15) 0.0312(17) 0.0353(16) 0.0009(13) 0.0130(13) -0.0024(13)
C9 0.0380(16) 0.0411(19) 0.0370(16) 0.0020(14) 0.0127(13) 0.0090(14)
C10 0.062(2) 0.046(2) 0.055(2) 0.0114(18) 0.0306(18) 0.0070(18)
C11 0.084(3) 0.068(3) 0.061(2) 0.023(2) 0.046(2) 0.027(2)
C12 0.075(3) 0.110(4) 0.043(2) -0.007(2) 0.020(2) 0.029(3)
C13 0.059(3) 0.127(5) 0.066(3) -0.051(3) 0.018(2) -0.008(3)
C14 0.046(2) 0.084(3) 0.061(2) -0.032(2) 0.0221(18) -0.014(2)
C15 0.0337(15) 0.0362(16) 0.0314(14) 0.0038(14) 0.0086(12) -0.0047(14)
C16 0.055(2) 0.064(2) 0.0372(19) 0.0047(18) 0.0163(16) 0.009(2)
C17 0.067(3) 0.099(4) 0.0357(19) 0.005(2) 0.0033(18) 0.017(2)
C18 0.0338(15) 0.0361(19) 0.0376(16) -0.0030(13) 0.0070(13) -0.0057(13)
C19 0.045(2) 0.063(3) 0.067(3) -0.029(2) 0.0072(18) -0.006(2)
C20 0.066(3) 0.102(4) 0.066(3) -0.035(3) -0.012(2) 0.002(3)
C21 0.0421(18) 0.051(2) 0.0435(19) -0.0008(17) 0.0136(15) -0.0005(17)
C22 0.064(2) 0.055(2) 0.053(2) -0.0124(19) 0.0238(19) -0.005(2)
C23 0.047(2) 0.044(2) 0.059(2) -0.0059(18) 0.0202(18) -0.0002(17)
C24 0.052(2) 0.042(2) 0.058(2) -0.0071(19) 0.0158(17) -0.0023(18)
C25 0.050(2) 0.048(2) 0.055(2) -0.0053(18) 0.0219(17) -0.0101(18)
C26 0.051(2) 0.063(2) 0.049(2) 0.012(2) 0.0221(17) 0.0043(19)

loop_
_geom_bond_atom_site_label_1
_geom_bond_atom_site_label_2
_geom_bond_distance
_geom_bond_site_symmetry_2
_geom_bond_publ_flag
Fe1 C24 1.773(4) . ?
Fe1 C22 1.815(4) . ?
Fe1 C23 1.820(4) . ?
Fe1 C15 1.936(3) . ?
Fe1 C18 1.937(3) . ?
Fe1 C21 2.463(4) . ?
Fe1 Fe2 2.5111(9) . ?
Fe2 C25 1.786(4) . ?
Fe2 C21 1.789(4) . ?
Fe2 C26 1.789(4) . ?
Fe2 C15 2.049(3) . ?
Fe2 C18 2.075(3) . ?
Fe2 C8 2.164(3) . ?
Fe2 C7 2.174(3) . ?
O1 C16 1.358(4) . ?
O1 C15 1.411(3) . ?
O2 C16 1.189(5) . ?
O3 C19 1.356(5) . ?
O3 C18 1.415(3) . ?
O4 C19 1.182(5) . ?
O5 C21 1.150(4) . ?
O6 C22 1.122(4) . ?
O7 C23 1.119(4) . ?
O8 C24 1.135(4) . ?
O9 C25 1.132(4) . ?
O10 C26 1.138(4) . ?
C1 C2 1.379(4) . ?
C1 C6 1.387(4) . ?
C1 C7 1.489(4) . ?
C2 C3 1.382(5) . ?
C3 C4 1.368(5) . ?
C4 C5 1.357(6) . ?
C5 C6 1.387(5) . ?
C7 C18 1.416(4) . ?
C7 C8 1.429(4) . ?
C8 C15 1.420(4) . ?
C8 C9 1.493(4) . ?
C9 C14 1.374(5) . ?
C9 C10 1.387(5) . ?
C10 C11 1.391(5) . ?
C11 C12 1.375(6) . ?
C12 C13 1.340(6) . ?
C13 C14 1.381(5) . ?
C16 C17 1.488(5) . ?
C19 C20 1.505(5) . ?
